data_4076445
loop_
_publ_author_name
'Slaney, Michael E.'
'Anderson, D. Jason'
'Ferguson, Michael J.'
'McDonald, Robert'
'Cowie, Martin'

_publ_section_title
;
 Bis(diethylphosphino)methane As a Bridging Ligand in Complexes of Ir2,
 Rh2, and IrRh: Geminal C--H Activation of \a-Olefins
;
_journal_issue 6
_journal_name_full Organometallics
_journal_page_first 2286
_journal_paper_doi 10.1021/om201214z
_journal_volume 31
_journal_year 2012
_chemical_formula_moiety 'C22 H47 Ir O3 P4 Rh, C F3 O3 S'
_chemical_formula_sum 'C23 H47 F3 Ir O6 P4 Rh S'
_chemical_formula_weight 927.66
_chemical_name_systematic
;
 ?
;
_space_group_IT_number 14
_symmetry_cell_setting monoclinic
_symmetry_space_group_name_Hall '-P 2ybc'
_symmetry_space_group_name_H-M 'P 1 21/c 1'
_atom_sites_solution_hydrogens geom
_atom_sites_solution_primary direct
_atom_sites_solution_secondary difmap
_audit_creation_method SHELXL-97
_cell_angle_alpha 90.00
_cell_angle_beta 90.877(2)
_cell_angle_gamma 90.00
_cell_formula_units_Z 4
_cell_length_a 8.0072(12)
_cell_length_b 18.318(3)
_cell_length_c 23.367(4)
_cell_measurement_reflns_used 6215
_cell_measurement_temperature 193(2)
_cell_measurement_theta_max 26.43
_cell_measurement_theta_min 2.78
_cell_volume 3427.0(10)
_computing_cell_refinement 'Bruker SAINT (Bruker, 1997)'
_computing_data_collection 'Bruker SMART (Bruker, 1997)'
_computing_data_reduction 'Bruker SAINT (Bruker, 1997)'
_computing_molecular_graphics 'Bruker SHELXTL (Bruker, 1997)'
_computing_publication_material 'Bruker SHELXTL (Bruker, 1997)'
_computing_structure_refinement 'SHELXL-97 (Sheldrick, 1997)'
_computing_structure_solution 'SHELXS-97 (Sheldrick, 1990)'
_diffrn_ambient_temperature 193(2)
_diffrn_detector_area_resol_mean 8.192
_diffrn_measured_fraction_theta_full 0.992
_diffrn_measured_fraction_theta_max 0.992
_diffrn_measurement_device_type 'Bruker PLATFORM diffractometer/SMART 1000 CCD area detector'
_diffrn_measurement_method '\w scans'
_diffrn_radiation_monochromator graphite
_diffrn_radiation_source 'fine-focus sealed tube'
_diffrn_radiation_type MoK\a
_diffrn_radiation_wavelength 0.71073
_diffrn_reflns_av_R_equivalents 0.0346
_diffrn_reflns_av_sigmaI/netI 0.0304
_diffrn_reflns_limit_h_max 10
_diffrn_reflns_limit_h_min -9
_diffrn_reflns_limit_k_max 22
_diffrn_reflns_limit_k_min -22
_diffrn_reflns_limit_l_max 29
_diffrn_reflns_limit_l_min -29
_diffrn_reflns_number 25673
_diffrn_reflns_theta_full 26.43
_diffrn_reflns_theta_max 26.43
_diffrn_reflns_theta_min 1.41
_diffrn_standards_decay_% 0
_diffrn_standards_interval_time 0
_diffrn_standards_number 0
_exptl_absorpt_coefficient_mu 4.658
_exptl_absorpt_correction_T_max 0.5417
_exptl_absorpt_correction_T_min 0.1876
_exptl_absorpt_correction_type multi-scan
_exptl_absorpt_process_details 'SADABS (Sheldrick, 1996)'
_exptl_crystal_colour yellow
_exptl_crystal_density_diffrn 1.798
_exptl_crystal_density_method 'not measured'
_exptl_crystal_description needle
_exptl_crystal_F_000 1832
_exptl_crystal_size_max 0.54
_exptl_crystal_size_mid 0.16
_exptl_crystal_size_min 0.15
_refine_diff_density_max 3.100
_refine_diff_density_min -1.649
_refine_diff_density_rms 0.170
_refine_ls_extinction_method none
_refine_ls_goodness_of_fit_ref 1.182
_refine_ls_hydrogen_treatment constr
_refine_ls_matrix_type full
_refine_ls_number_parameters 384
_refine_ls_number_reflns 6971
_refine_ls_number_restraints 18
_refine_ls_restrained_S_all 1.181
_refine_ls_R_factor_all 0.0590
_refine_ls_R_factor_gt 0.0526
_refine_ls_shift/su_max 0.001
_refine_ls_shift/su_mean 0.000
_refine_ls_structure_factor_coef Fsqd
_refine_ls_weighting_details 'calc w=1/[\s^2^(Fo^2^)+(0.0304P)^2^+46.1634P] where P=(Fo^2^+2Fc^2^)/3'
_refine_ls_weighting_scheme calc
_refine_ls_wR_factor_gt 0.1306
_refine_ls_wR_factor_ref 0.1334
_reflns_number_gt 6224
_reflns_number_total 6971
_reflns_threshold_expression I>2\s(I)
_cod_data_source_file om201214z_si_002.cif
_cod_data_source_block 22
_cod_depositor_comments
;
The following automatic conversions were performed:

'_symmetry_cell_setting' value 'Monoclinic' changed to 'monoclinic'
according to /home/saulius/struct/CIF-dictionaries/cif_core.dic
dictionary named 'cif_core.dic' version 2.4.1 from 2010-06-29.

Automatic conversion script
Id: cif_fix_values 1715 2011-07-08 13:25:40Z adriana 
;
_cod_original_cell_volume 3426.9(9)
_cod_original_sg_symbol_H-M 'P 21/c'
_cod_database_code 4076445

loop_
_symmetry_equiv_pos_as_xyz
'x, y, z'
'-x, y+1/2, -z+1/2'
'-x, -y, -z'
'x, -y-1/2, z-1/2'

loop_
_atom_site_label
_atom_site_type_symbol
_atom_site_fract_x
_atom_site_fract_y
_atom_site_fract_z
_atom_site_U_iso_or_equiv
_atom_site_adp_type
_atom_site_occupancy
_atom_site_symmetry_multiplicity
_atom_site_calc_flag
_atom_site_refinement_flags
_atom_site_disorder_assembly
_atom_site_disorder_group
IrA Ir 0.27297(5) 0.29704(2) 0.346977(17) 0.02976(12) Uani 0.60 1 d PD A 1
RhA Rh 0.27040(6) 0.15379(3) 0.378902(18) 0.02840(13) Uani 0.60 1 d PD A 1
O1A O 0.293(3) -0.0125(5) 0.4052(7) 0.097(6) Uani 0.60 1 d PD A 1
O2A O 0.6016(17) 0.2257(14) 0.3196(13) 0.052(5) Uani 0.60 1 d PD A 1
O3A O -0.0607(17) 0.240(4) 0.3939(19) 0.066(7) Uani 0.60 1 d PD A 1
C1A C 0.293(4) 0.0511(12) 0.3967(18) 0.047(4) Uani 0.60 1 d PD A 1
C2A C 0.4840(15) 0.2488(8) 0.3310(6) 0.054(4) Uani 0.60 1 d PD A 1
C3A C 0.0509(16) 0.2661(9) 0.3783(8) 0.064(6) Uani 0.60 1 d PD A 1
C4A C 0.270(5) 0.4085(10) 0.326(2) 0.042(4) Uani 0.60 1 d PD A 1
H4AA H 0.1543 0.4264 0.3260 0.050 Uiso 0.60 1 calc PR A 1
H4AB H 0.3155 0.4151 0.2873 0.050 Uiso 0.60 1 calc PR A 1
H4AC H 0.3372 0.4358 0.3535 0.050 Uiso 0.60 1 calc PR A 1
IrB Ir 0.27040(6) 0.15379(3) 0.378902(18) 0.02840(13) Uani 0.40 1 d PD A 2
RhB Rh 0.27297(5) 0.29704(2) 0.346977(17) 0.02976(12) Uani 0.40 1 d PD A 2
O1B O 0.308(4) 0.4590(6) 0.3086(9) 0.097(6) Uani 0.40 1 d PD A 2
O2B O 0.597(3) 0.202(3) 0.329(2) 0.052(5) Uani 0.40 1 d PD A 2
O3B O -0.050(2) 0.239(7) 0.407(3) 0.066(7) Uani 0.40 1 d PD A 2
C1B C 0.300(7) 0.3964(13) 0.321(3) 0.042(4) Uani 0.40 1 d PD A 2
C2B C 0.4853(17) 0.1829(8) 0.3483(9) 0.054(4) Uani 0.40 1 d PD A 2
C3B C 0.0531(18) 0.2044(10) 0.3954(9) 0.064(6) Uani 0.40 1 d PD A 2
C4B C 0.257(4) 0.0428(12) 0.401(3) 0.047(4) Uani 0.40 1 d PD A 2
H4BA H 0.1440 0.0246 0.3936 0.056 Uiso 0.40 1 calc PR A 2
H4BB H 0.2848 0.0371 0.4420 0.056 Uiso 0.40 1 calc PR A 2
H4BC H 0.3370 0.0150 0.3785 0.056 Uiso 0.40 1 calc PR A 2
P1 P 0.3590(3) 0.17777(12) 0.47221(9) 0.0294(4) Uani 1 1 d . . .
P2 P 0.3616(3) 0.33827(12) 0.43669(9) 0.0299(4) Uani 1 1 d . . .
P3 P 0.1741(3) 0.11472(11) 0.28999(9) 0.0286(4) Uani 1 1 d . . .
P4 P 0.1791(3) 0.27429(12) 0.25409(9) 0.0288(4) Uani 1 1 d . . .
C10 C 0.4591(12) 0.2667(5) 0.4801(4) 0.0367(19) Uani 1 1 d . A .
H10A H 0.5778 0.2623 0.4694 0.044 Uiso 1 1 calc R . .
H10B H 0.4560 0.2814 0.5208 0.044 Uiso 1 1 calc R . .
C11 C 0.5139(12) 0.1161(6) 0.5047(4) 0.043(2) Uani 1 1 d . A .
H11A H 0.5485 0.1357 0.5425 0.051 Uiso 1 1 calc R . .
H11B H 0.4614 0.0679 0.5109 0.051 Uiso 1 1 calc R . .
C12 C 0.6667(13) 0.1061(7) 0.4686(5) 0.059(3) Uani 1 1 d . . .
H12A H 0.7445 0.0726 0.4879 0.071 Uiso 1 1 calc R A .
H12B H 0.7213 0.1534 0.4631 0.071 Uiso 1 1 calc R . .
H12C H 0.6337 0.0859 0.4312 0.071 Uiso 1 1 calc R . .
C13 C 0.1934(13) 0.1795(6) 0.5248(4) 0.045(2) Uani 1 1 d . A .
H13A H 0.2409 0.1973 0.5616 0.054 Uiso 1 1 calc R . .
H13B H 0.1077 0.2151 0.5120 0.054 Uiso 1 1 calc R . .
C14 C 0.1088(14) 0.1073(7) 0.5352(6) 0.062(3) Uani 1 1 d . . .
H14A H 0.0228 0.1135 0.5642 0.075 Uiso 1 1 calc R A .
H14B H 0.1917 0.0717 0.5487 0.075 Uiso 1 1 calc R . .
H14C H 0.0570 0.0899 0.4995 0.075 Uiso 1 1 calc R . .
C15 C 0.5203(12) 0.4104(5) 0.4399(4) 0.041(2) Uani 1 1 d . A .
H15A H 0.4708 0.4562 0.4248 0.049 Uiso 1 1 calc R . .
H15B H 0.5523 0.4190 0.4804 0.049 Uiso 1 1 calc R . .
C16 C 0.6768(13) 0.3931(6) 0.4065(5) 0.053(3) Uani 1 1 d . . .
H16A H 0.7554 0.4339 0.4098 0.064 Uiso 1 1 calc R A .
H16B H 0.6468 0.3855 0.3661 0.064 Uiso 1 1 calc R . .
H16C H 0.7289 0.3488 0.4219 0.064 Uiso 1 1 calc R . .
C17 C 0.1943(14) 0.3744(6) 0.4780(5) 0.052(3) Uani 1 1 d . A .
H17A H 0.1366 0.4113 0.4539 0.062 Uiso 0.67 1 calc PR B 1
H17B H 0.1139 0.3341 0.4838 0.062 Uiso 0.67 1 calc PR B 1
H17C H 0.2352 0.3800 0.5166 0.062 Uiso 0.33 1 d PR B 2
H17D H 0.1090 0.3376 0.4788 0.062 Uiso 0.33 1 d PR B 2
C18A C 0.225(2) 0.4079(11) 0.5338(7) 0.063(5) Uani 0.67 1 d P A 1
H18A H 0.1187 0.4244 0.5496 0.075 Uiso 0.67 1 calc PR A 1
H18B H 0.2999 0.4497 0.5295 0.075 Uiso 0.67 1 calc PR A 1
H18C H 0.2765 0.3720 0.5597 0.075 Uiso 0.67 1 calc PR A 1
C18B C 0.125(4) 0.4356(18) 0.4675(15) 0.052(8) Uani 0.33 1 d P A 2
H18D H 0.0379 0.4447 0.4955 0.062 Uiso 0.33 1 calc PR A 2
H18E H 0.0757 0.4348 0.4289 0.062 Uiso 0.33 1 calc PR A 2
H18F H 0.2093 0.4744 0.4700 0.062 Uiso 0.33 1 calc PR A 2
C20 C 0.0706(11) 0.1866(5) 0.2492(4) 0.0336(18) Uani 1 1 d . A .
H20A H -0.0445 0.1927 0.2634 0.040 Uiso 1 1 calc R . .
H20B H 0.0627 0.1717 0.2085 0.040 Uiso 1 1 calc R . .
C21 C 0.3363(12) 0.0767(5) 0.2440(4) 0.043(2) Uani 1 1 d . A .
H21A H 0.4280 0.1128 0.2417 0.052 Uiso 1 1 calc R . .
H21B H 0.3825 0.0326 0.2630 0.052 Uiso 1 1 calc R . .
C22 C 0.2843(17) 0.0563(7) 0.1843(5) 0.062(3) Uani 1 1 d . . .
H22A H 0.3807 0.0370 0.1639 0.074 Uiso 1 1 calc R A .
H22B H 0.2413 0.0996 0.1644 0.074 Uiso 1 1 calc R . .
H22C H 0.1967 0.0190 0.1857 0.074 Uiso 1 1 calc R . .
C23 C 0.0176(12) 0.0421(5) 0.2891(4) 0.043(2) Uani 1 1 d . A .
H23A H -0.0229 0.0351 0.2492 0.051 Uiso 1 1 calc R . .
H23B H 0.0720 -0.0040 0.3015 0.051 Uiso 1 1 calc R . .
C24 C -0.1316(14) 0.0557(7) 0.3268(6) 0.064(3) Uani 1 1 d . . .
H24A H -0.2084 0.0142 0.3241 0.077 Uiso 1 1 calc R A .
H24B H -0.1892 0.1002 0.3141 0.077 Uiso 1 1 calc R . .
H24C H -0.0935 0.0616 0.3666 0.077 Uiso 1 1 calc R . .
C25 C 0.3356(12) 0.2695(5) 0.1986(4) 0.041(2) Uani 1 1 d . A .
H25A H 0.4187 0.2317 0.2093 0.049 Uiso 1 1 calc R . .
H25B H 0.2808 0.2541 0.1623 0.049 Uiso 1 1 calc R . .
C26 C 0.4267(14) 0.3416(6) 0.1887(5) 0.054(3) Uani 1 1 d . . .
H26A H 0.5088 0.3352 0.1585 0.064 Uiso 1 1 calc R A .
H26B H 0.4838 0.3567 0.2242 0.064 Uiso 1 1 calc R . .
H26C H 0.3458 0.3791 0.1771 0.064 Uiso 1 1 calc R . .
C27 C 0.0243(12) 0.3372(5) 0.2234(4) 0.042(2) Uani 1 1 d . A .
H27A H 0.0789 0.3848 0.2162 0.050 Uiso 1 1 calc R . .
H27B H -0.0151 0.3177 0.1861 0.050 Uiso 1 1 calc R . .
C28 C -0.1256(13) 0.3496(7) 0.2613(6) 0.063(3) Uani 1 1 d . . .
H28A H -0.2034 0.3834 0.2423 0.075 Uiso 1 1 calc R A .
H28B H -0.0882 0.3703 0.2979 0.075 Uiso 1 1 calc R . .
H28C H -0.1819 0.3029 0.2680 0.075 Uiso 1 1 calc R . .
S S 0.1683(3) 0.70898(14) 0.41224(10) 0.0413(5) Uani 1 1 d . . .
F31 F 0.4063(14) 0.6156(9) 0.3990(5) 0.172(7) Uani 1 1 d . . .
F32 F 0.2756(11) 0.6404(8) 0.3228(4) 0.136(5) Uani 1 1 d . . .
F33 F 0.162(2) 0.5734(7) 0.3856(8) 0.187(7) Uani 1 1 d . . .
O31 O 0.0060(10) 0.7129(5) 0.3859(3) 0.070(3) Uani 1 1 d . . .
O32 O 0.1701(9) 0.6915(5) 0.4713(3) 0.062(2) Uani 1 1 d . . .
O33 O 0.2768(17) 0.7654(6) 0.3982(5) 0.110(4) Uani 1 1 d . . .
C30 C 0.2595(17) 0.6301(10) 0.3795(7) 0.082(5) Uani 1 1 d . . .

loop_
_atom_site_aniso_label
_atom_site_aniso_U_11
_atom_site_aniso_U_22
_atom_site_aniso_U_33
_atom_site_aniso_U_23
_atom_site_aniso_U_13
_atom_site_aniso_U_12
IrA 0.0323(2) 0.0317(2) 0.0252(2) -0.00317(16) -0.00345(15) 0.00558(16)
RhA 0.0313(2) 0.0334(2) 0.0204(2) -0.00164(17) -0.00357(16) 0.00251(18)
O1A 0.198(16) 0.022(5) 0.069(8) 0.011(5) -0.059(9) -0.003(7)
O2A 0.048(5) 0.06(2) 0.045(11) -0.007(9) -0.001(4) 0.003(6)
O3A 0.068(6) 0.098(7) 0.03(2) -0.026(17) -0.010(6) -0.005(7)
C1A 0.070(13) 0.040(7) 0.030(7) 0.010(6) -0.009(10) -0.011(7)
C2A 0.029(7) 0.091(12) 0.043(8) -0.017(8) -0.008(6) -0.007(8)
C3A 0.031(7) 0.106(15) 0.055(10) -0.041(11) -0.020(7) 0.023(10)
C4A 0.073(14) 0.024(7) 0.028(9) -0.007(8) -0.003(9) 0.008(8)
IrB 0.0313(2) 0.0334(2) 0.0204(2) -0.00164(17) -0.00357(16) 0.00251(18)
RhB 0.0323(2) 0.0317(2) 0.0252(2) -0.00317(16) -0.00345(15) 0.00558(16)
O1B 0.198(16) 0.022(5) 0.069(8) 0.011(5) -0.059(9) -0.003(7)
O2B 0.048(5) 0.06(2) 0.045(11) -0.007(9) -0.001(4) 0.003(6)
O3B 0.068(6) 0.098(7) 0.03(2) -0.026(17) -0.010(6) -0.005(7)
C1B 0.073(14) 0.024(7) 0.028(9) -0.007(8) -0.003(9) 0.008(8)
C2B 0.029(7) 0.091(12) 0.043(8) -0.017(8) -0.008(6) -0.007(8)
C3B 0.031(7) 0.106(15) 0.055(10) -0.041(11) -0.020(7) 0.023(10)
C4B 0.070(13) 0.040(7) 0.030(7) 0.010(6) -0.009(10) -0.011(7)
P1 0.0290(10) 0.0347(11) 0.0246(10) 0.0012(8) -0.0023(8) 0.0012(9)
P2 0.0316(11) 0.0279(11) 0.0302(11) -0.0044(8) 0.0022(8) -0.0028(8)
P3 0.0342(11) 0.0252(10) 0.0263(10) -0.0033(8) -0.0024(8) 0.0001(8)
P4 0.0315(11) 0.0280(10) 0.0268(10) 0.0025(8) -0.0024(8) 0.0051(8)
C10 0.039(5) 0.042(5) 0.029(4) -0.001(4) -0.006(4) -0.005(4)
C11 0.040(5) 0.049(6) 0.039(5) 0.009(4) -0.011(4) 0.005(4)
C12 0.040(6) 0.076(8) 0.062(7) 0.020(6) 0.007(5) 0.020(5)
C13 0.051(6) 0.052(6) 0.032(5) 0.002(4) 0.010(4) 0.006(5)
C14 0.048(6) 0.069(8) 0.071(8) 0.003(6) 0.022(6) -0.007(6)
C15 0.042(5) 0.039(5) 0.042(5) -0.006(4) 0.000(4) -0.009(4)
C16 0.042(6) 0.056(7) 0.062(7) 0.013(5) 0.012(5) -0.004(5)
C17 0.051(6) 0.040(6) 0.064(7) -0.012(5) 0.018(5) -0.002(5)
C18A 0.064(11) 0.080(13) 0.044(9) -0.027(9) 0.025(8) -0.006(9)
C18B 0.043(16) 0.053(19) 0.06(2) -0.025(16) 0.016(14) -0.005(14)
C20 0.033(4) 0.036(5) 0.032(4) -0.005(3) -0.009(3) 0.001(4)
C21 0.047(5) 0.040(5) 0.043(5) -0.004(4) 0.009(4) 0.002(4)
C22 0.085(9) 0.061(7) 0.041(6) -0.012(5) 0.019(6) -0.001(6)
C23 0.045(5) 0.038(5) 0.045(5) -0.003(4) -0.003(4) -0.007(4)
C24 0.051(7) 0.060(7) 0.081(9) -0.007(6) 0.019(6) -0.019(6)
C25 0.043(5) 0.044(5) 0.036(5) 0.001(4) 0.004(4) 0.005(4)
C26 0.050(6) 0.050(6) 0.062(7) 0.005(5) 0.019(5) -0.005(5)
C27 0.041(5) 0.039(5) 0.045(5) 0.010(4) -0.007(4) 0.013(4)
C28 0.037(6) 0.061(7) 0.091(9) 0.022(6) 0.011(6) 0.017(5)
S 0.0399(12) 0.0536(14) 0.0302(11) -0.0062(10) -0.0007(9) -0.0015(10)
F31 0.108(8) 0.294(17) 0.113(8) -0.069(10) -0.043(6) 0.142(10)
F32 0.081(6) 0.265(15) 0.061(5) -0.076(7) -0.020(4) 0.079(8)
F33 0.212(15) 0.072(7) 0.28(2) -0.056(10) 0.017(14) 0.006(9)
O31 0.052(5) 0.117(8) 0.041(4) -0.016(4) -0.012(3) 0.037(5)
O32 0.042(4) 0.111(7) 0.032(4) 0.000(4) -0.001(3) -0.005(4)
O33 0.143(10) 0.103(8) 0.084(7) 0.001(6) 0.020(7) -0.071(8)
C30 0.058(8) 0.108(12) 0.079(10) -0.035(9) -0.019(7) 0.034(8)

loop_
_atom_type_symbol
_atom_type_description
_atom_type_scat_dispersion_real
_atom_type_scat_dispersion_imag
_atom_type_scat_source
C C 0.0033 0.0016 'International Tables Vol C Tables 4.2.6.8 and 6.1.1.4'
H H 0.0000 0.0000 'International Tables Vol C Tables 4.2.6.8 and 6.1.1.4'
O O 0.0106 0.0060 'International Tables Vol C Tables 4.2.6.8 and 6.1.1.4'
F F 0.0171 0.0103 'International Tables Vol C Tables 4.2.6.8 and 6.1.1.4'
P P 0.1023 0.0942 'International Tables Vol C Tables 4.2.6.8 and 6.1.1.4'
S S 0.1246 0.1234 'International Tables Vol C Tables 4.2.6.8 and 6.1.1.4'
Rh Rh -1.1178 0.9187 'International Tables Vol C Tables 4.2.6.8 and 6.1.1.4'
Ir Ir -1.4442 7.9887 'International Tables Vol C Tables 4.2.6.8 and 6.1.1.4'

loop_
_geom_angle_atom_site_label_1
_geom_angle_atom_site_label_2
_geom_angle_atom_site_label_3
_geom_angle
C2A IrA C3A 135.6(6)
C2A IrA C4A 113.8(9)
C3A IrA C4A 110.6(10)
C2A IrA P4 90.5(5)
C3A IrA P4 90.8(5)
C4A IrA P4 87.1(14)
C2A IrA P2 93.8(5)
C3A IrA P2 91.3(5)
C4A IrA P2 84.4(14)
P4 IrA P2 171.40(8)
C2A IrA RhA 68.1(4)
C3A IrA RhA 67.6(5)
C4A IrA RhA 177.6(9)
P4 IrA RhA 94.54(5)
P2 IrA RhA 93.97(6)
C1A RhA P3 85.5(12)
C1A RhA P1 87.5(13)
P3 RhA P1 172.55(8)
C1A RhA IrA 173.3(9)
P3 RhA IrA 93.19(5)
P1 RhA IrA 94.08(6)
O1A C1A RhA 174(3)
O2A C2A IrA 175.3(11)
O3A C3A IrA 170(4)
C13 P1 C10 103.9(5)
C13 P1 C11 103.1(5)
C10 P1 C11 102.5(4)
C13 P1 RhA 114.9(4)
C10 P1 RhA 113.0(3)
C11 P1 RhA 117.8(3)
C17 P2 C10 106.4(5)
C17 P2 C15 103.6(5)
C10 P2 C15 101.8(4)
C17 P2 IrA 112.7(4)
C10 P2 IrA 112.9(3)
C15 P2 IrA 118.2(3)
C20 P3 C23 102.4(4)
C20 P3 C21 106.8(4)
C23 P3 C21 102.0(5)
C20 P3 RhA 112.9(3)
C23 P3 RhA 117.0(3)
C21 P3 RhA 114.4(3)
C25 P4 C20 104.2(4)
C25 P4 C27 102.8(4)
C20 P4 C27 102.1(4)
C25 P4 IrA 117.2(3)
C20 P4 IrA 111.2(3)
C27 P4 IrA 117.4(3)
C2B IrB C3B 135.7(6)
C2B IrB C4B 113.8(9)
C3B IrB C4B 110.6(10)
C2B IrB P3 92.2(6)
C3B IrB P3 92.1(6)
C4B IrB P3 84.6(17)
C2B IrB P1 92.0(6)
C3B IrB P1 89.2(6)
C4B IrB P1 88.0(17)
P3 IrB P1 172.55(8)
C2B IrB RhB 68.1(4)
C3B IrB RhB 67.7(5)
C4B IrB RhB 177.2(13)
P3 IrB RhB 93.19(5)
P1 IrB RhB 94.08(6)
C1B RhB P4 85(2)
C1B RhB P2 87(2)
P4 RhB P2 171.40(8)
C1B RhB IrB 173.4(11)
P4 RhB IrB 94.54(5)
P2 RhB IrB 93.97(6)
O1B C1B RhB 174(3)
O2B C2B IrB 174.8(13)
O3B C3B IrB 170(4)
C13 P1 C10 103.9(5)
C13 P1 C11 103.1(5)
C10 P1 C11 102.5(4)
C13 P1 IrB 114.9(4)
C10 P1 IrB 113.0(3)
C11 P1 IrB 117.8(3)
C17 P2 C10 106.4(5)
C17 P2 C15 103.6(5)
C10 P2 C15 101.8(4)
C17 P2 RhB 112.7(4)
C10 P2 RhB 112.9(3)
C15 P2 RhB 118.2(3)
C20 P3 C23 102.4(4)
C20 P3 C21 106.8(4)
C23 P3 C21 102.0(5)
C20 P3 IrB 112.9(3)
C23 P3 IrB 117.0(3)
C21 P3 IrB 114.4(3)
C25 P4 C20 104.2(4)
C25 P4 C27 102.8(4)
C20 P4 C27 102.1(4)
C25 P4 RhB 117.2(3)
C20 P4 RhB 111.2(3)
C27 P4 RhB 117.4(3)
P1 C10 P2 113.7(5)
C12 C11 P1 113.1(7)
C14 C13 P1 115.3(7)
C16 C15 P2 113.9(7)
C18B C17 P2 123.2(17)
C18A C17 P2 121.4(10)
P3 C20 P4 113.1(4)
C22 C21 P3 116.8(8)
C24 C23 P3 114.8(7)
C26 C25 P4 113.7(7)
C28 C27 P4 113.7(7)
O33 S O32 113.5(6)
O33 S O31 115.3(7)
O32 S O31 115.2(5)
O33 S C30 103.8(8)
O32 S C30 103.6(7)
O31 S C30 103.3(6)
F31 C30 F33 109.9(18)
F31 C30 F32 106.1(13)
F33 C30 F32 106.5(14)
F31 C30 S 113.2(11)
F33 C30 S 110.3(12)
F32 C30 S 110.7(12)

loop_
_geom_bond_atom_site_label_1
_geom_bond_atom_site_label_2
_geom_bond_distance
IrA C2A 1.948(13)
IrA C3A 2.015(15)
IrA C4A 2.10(2)
IrA P4 2.324(2)
IrA P2 2.329(2)
IrA RhA 2.7282(7)
RhA C1A 1.93(2)
RhA P3 2.318(2)
RhA P1 2.324(2)
O1A C1A 1.18(2)
O2A C2A 1.070(17)
O3A C3A 1.08(5)
IrB C2B 1.948(14)
IrB C3B 2.015(15)
IrB C4B 2.10(2)
IrB P3 2.318(2)
IrB P1 2.324(2)
IrB RhB 2.7282(7)
RhB C1B 1.93(2)
RhB P4 2.324(2)
RhB P2 2.329(2)
O1B C1B 1.18(2)
O2B C2B 1.070(17)
O3B C3B 1.08(5)
P1 C13 1.822(9)
P1 C10 1.824(9)
P1 C11 1.833(9)
P2 C17 1.790(10)
P2 C10 1.825(9)
P2 C15 1.835(9)
P3 C20 1.818(9)
P3 C23 1.828(9)
P3 C21 1.836(9)
P4 C25 1.819(9)
P4 C20 1.828(9)
P4 C27 1.831(9)
C11 C12 1.508(14)
C13 C14 1.507(15)
C15 C16 1.520(14)
C17 C18B 1.27(4)
C17 C18A 1.458(18)
C21 C22 1.496(14)
C23 C24 1.516(15)
C25 C26 1.528(14)
C27 C28 1.519(14)
S O33 1.393(10)
S O32 1.416(7)
S O31 1.431(8)
S C30 1.794(14)
F31 C30 1.282(15)
F32 C30 1.347(18)
F33 C30 1.31(2)

loop_
_geom_torsion_atom_site_label_1
_geom_torsion_atom_site_label_2
_geom_torsion_atom_site_label_3
_geom_torsion_atom_site_label_4
_geom_torsion
C2A IrA RhA C1A -11(11)
C3A IrA RhA C1A 167(11)
C4A IrA RhA C1A -150(39)
P4 IrA RhA C1A 78(11)
P2 IrA RhA C1A -103(11)
C2A IrA RhA P3 -89.2(5)
C3A IrA RhA P3 88.5(5)
C4A IrA RhA P3 131(31)
P4 IrA RhA P3 -0.47(8)
P2 IrA RhA P3 178.31(8)
C2A IrA RhA P1 92.4(5)
C3A IrA RhA P1 -89.9(5)
C4A IrA RhA P1 -47(31)
P4 IrA RhA P1 -178.88(8)
P2 IrA RhA P1 -0.10(8)
P3 RhA C1A O1A -43(31)
P1 RhA C1A O1A 134(31)
IrA RhA C1A O1A -122(25)
C3A IrA C2A O2A 153(30)
C4A IrA C2A O2A -26(30)
P4 IrA C2A O2A 62(30)
P2 IrA C2A O2A -111(30)
RhA IrA C2A O2A 156(30)
C2A IrA C3A O3A -14(16)
C4A IrA C3A O3A 165(15)
P4 IrA C3A O3A 78(15)
P2 IrA C3A O3A -110(15)
RhA IrA C3A O3A -17(15)
C1A RhA P1 C13 -87.2(9)
P3 RhA P1 C13 -68.4(7)
IrA RhA P1 C13 99.3(4)
C1A RhA P1 C10 153.8(9)
P3 RhA P1 C10 172.7(6)
IrA RhA P1 C10 -19.6(3)
C1A RhA P1 C11 34.5(9)
P3 RhA P1 C11 53.4(7)
IrA RhA P1 C11 -138.9(4)
C2A IrA P2 C17 -169.0(6)
C3A IrA P2 C17 -33.1(6)
C4A IrA P2 C17 77.4(9)
P4 IrA P2 C17 71.1(7)
RhA IrA P2 C17 -100.8(4)
C2A IrA P2 C10 -48.4(5)
C3A IrA P2 C10 87.5(6)
C4A IrA P2 C10 -162.0(9)
P4 IrA P2 C10 -168.3(6)
RhA IrA P2 C10 19.8(3)
C2A IrA P2 C15 70.1(5)
C3A IrA P2 C15 -154.0(6)
C4A IrA P2 C15 -43.4(9)
P4 IrA P2 C15 -49.8(7)
RhA IrA P2 C15 138.4(4)
C1A RhA P3 C20 165.2(9)
P1 RhA P3 C20 146.3(6)
IrA RhA P3 C20 -21.4(3)
C1A RhA P3 C23 46.8(10)
P1 RhA P3 C23 27.8(8)
IrA RhA P3 C23 -139.9(4)
C1A RhA P3 C21 -72.4(9)
P1 RhA P3 C21 -91.3(7)
IrA RhA P3 C21 101.0(4)
C2A IrA P4 C25 -29.8(5)
C3A IrA P4 C25 -165.4(6)
C4A IrA P4 C25 84.0(9)
P2 IrA P4 C25 90.3(6)
RhA IrA P4 C25 -97.8(4)
C2A IrA P4 C20 90.0(5)
C3A IrA P4 C20 -45.7(5)
C4A IrA P4 C20 -156.3(9)
P2 IrA P4 C20 -149.9(6)
RhA IrA P4 C20 21.9(3)
C2A IrA P4 C27 -152.9(5)
C3A IrA P4 C27 71.4(6)
C4A IrA P4 C27 -39.1(9)
P2 IrA P4 C27 -32.8(7)
RhA IrA P4 C27 139.0(4)
C2B IrB RhB C1B 7(21)
C3B IrB RhB C1B -175(21)
C4B IrB RhB C1B -124(48)
P3 IrB RhB C1B -84(21)
P1 IrB RhB C1B 98(21)
C2B IrB RhB P4 90.6(7)
C3B IrB RhB P4 -91.5(7)
C4B IrB RhB P4 -40(29)
P3 IrB RhB P4 -0.47(8)
P1 IrB RhB P4 -178.88(8)
C2B IrB RhB P2 -90.6(7)
C3B IrB RhB P2 87.3(7)
C4B IrB RhB P2 139(29)
P3 IrB RhB P2 178.31(8)
P1 IrB RhB P2 -0.10(8)
P4 RhB C1B O1B 127(65)
P2 RhB C1B O1B -51(65)
IrB RhB C1B O1B -149(45)
C3B IrB C2B O2B -36(41)
C4B IrB C2B O2B 144(41)
P3 IrB C2B O2B 59(41)
P1 IrB C2B O2B -127(41)
RhB IrB C2B O2B -33(41)
C2B IrB C3B O3B -37(36)
C4B IrB C3B O3B 142(36)
P3 IrB C3B O3B -133(36)
P1 IrB C3B O3B 54(36)
RhB IrB C3B O3B -40(36)
C2B IrB P1 C13 167.4(5)
C3B IrB P1 C13 31.8(6)
C4B IrB P1 C13 -78.8(9)
P3 IrB P1 C13 -68.4(7)
RhB IrB P1 C13 99.3(4)
C2B IrB P1 C10 48.5(5)
C3B IrB P1 C10 -87.2(6)
C4B IrB P1 C10 162.2(9)
P3 IrB P1 C10 172.7(6)
RhB IrB P1 C10 -19.6(3)
C2B IrB P1 C11 -70.8(5)
C3B IrB P1 C11 153.6(6)
C4B IrB P1 C11 43.0(9)
P3 IrB P1 C11 53.4(7)
RhB IrB P1 C11 -138.9(4)
C1B RhB P2 C17 85.7(14)
P4 RhB P2 C17 71.1(7)
IrB RhB P2 C17 -100.8(4)
C1B RhB P2 C10 -153.7(13)
P4 RhB P2 C10 -168.3(6)
IrB RhB P2 C10 19.8(3)
C1B RhB P2 C15 -35.1(13)
P4 RhB P2 C15 -49.8(7)
IrB RhB P2 C15 138.4(4)
C2B IrB P3 C20 -89.5(5)
C3B IrB P3 C20 46.3(6)
C4B IrB P3 C20 156.8(9)
P1 IrB P3 C20 146.3(6)
RhB IrB P3 C20 -21.4(3)
C2B IrB P3 C23 152.0(5)
C3B IrB P3 C23 -72.1(6)
C4B IrB P3 C23 38.3(9)
P1 IrB P3 C23 27.8(8)
RhB IrB P3 C23 -139.9(4)
C2B IrB P3 C21 32.9(5)
C3B IrB P3 C21 168.7(6)
C4B IrB P3 C21 -80.8(9)
P1 IrB P3 C21 -91.3(7)
RhB IrB P3 C21 101.0(4)
C1B RhB P4 C25 75.6(13)
P2 RhB P4 C25 90.3(6)
IrB RhB P4 C25 -97.8(4)
C1B RhB P4 C20 -164.6(13)
P2 RhB P4 C20 -149.9(6)
IrB RhB P4 C20 21.9(3)
C1B RhB P4 C27 -47.5(13)
P2 RhB P4 C27 -32.8(7)
IrB RhB P4 C27 139.0(4)
C13 P1 C10 P2 -87.2(6)
C11 P1 C10 P2 165.8(5)
RhA P1 C10 P2 38.0(6)
C17 P2 C10 P1 86.1(6)
C15 P2 C10 P1 -165.7(5)
IrA P2 C10 P1 -38.0(6)
C13 P1 C11 C12 -179.6(8)
C10 P1 C11 C12 -71.9(9)
RhA P1 C11 C12 52.8(9)
C10 P1 C13 C14 -169.4(8)
C11 P1 C13 C14 -62.8(9)
RhA P1 C13 C14 66.6(9)
C17 P2 C15 C16 -178.9(8)
C10 P2 C15 C16 70.7(8)
IrA P2 C15 C16 -53.5(8)
C10 P2 C17 C18B 163(2)
C15 P2 C17 C18B 56(2)
IrA P2 C17 C18B -73(2)
C10 P2 C17 C18A 60.2(13)
C15 P2 C17 C18A -46.7(13)
IrA P2 C17 C18A -175.5(12)
C23 P3 C20 P4 168.6(5)
C21 P3 C20 P4 -84.6(6)
RhA P3 C20 P4 42.0(6)
C25 P4 C20 P3 85.4(6)
C27 P4 C20 P3 -167.8(5)
IrA P4 C20 P3 -41.8(5)
C20 P3 C21 C22 -49.4(9)
C23 P3 C21 C22 57.7(9)
RhA P3 C21 C22 -175.0(7)
C20 P3 C23 C24 -72.8(9)
C21 P3 C23 C24 176.7(9)
RhA P3 C23 C24 51.2(9)
C20 P4 C25 C26 171.7(7)
C27 P4 C25 C26 65.5(8)
IrA P4 C25 C26 -64.9(8)
C25 P4 C27 C28 178.5(8)
C20 P4 C27 C28 70.6(9)
IrA P4 C27 C28 -51.3(9)
O33 S C30 F31 61.4(17)
O32 S C30 F31 -57.4(16)
O31 S C30 F31 -178.0(14)
O33 S C30 F33 -175.1(13)
O32 S C30 F33 66.1(13)
O31 S C30 F33 -54.4(14)
O33 S C30 F32 -57.5(12)
O32 S C30 F32 -176.4(10)
O31 S C30 F32 63.1(12)
